data_7005674
loop_
_publ_author_name
'Lasri, Jamal'
'Ad\'ilia Janu\'ario Charmier, M'
'da Silva, M F\'atima C Guedes'
'Pombeiro, Armando J. L.'

_publ_section_title
;
 Mixed unsymmetric oxadiazoline and/or imine platinum(II) complexes.
;
_journal_issue 30
_journal_name_full 'Dalton transactions (Cambridge, England : 2003)'
_journal_page_first 3259
_journal_page_last 3266
_journal_paper_doi 10.1039/b704329e
_journal_year 2007
_chemical_formula_moiety 'C11 H17 Cl2 N3 O5 Pt1'
_chemical_formula_sum 'C11 H17 Cl2 N3 O5 Pt'
_chemical_formula_weight 537.27
_chemical_name_systematic
;
?
;
_space_group_IT_number 56
_symmetry_cell_setting orthorhombic
_symmetry_space_group_name_Hall '-P 2ab 2ac'
_symmetry_space_group_name_H-M 'P c c n'
_atom_sites_solution_hydrogens geom
_atom_sites_solution_primary direct
_atom_sites_solution_secondary difmap
_audit_creation_method SHELXL-97
_cell_angle_alpha 90.00
_cell_angle_beta 90.00
_cell_angle_gamma 90.00
_cell_formula_units_Z 8
_cell_length_a 15.1631(4)
_cell_length_b 29.3035(7)
_cell_length_c 7.5829(2)
_cell_measurement_reflns_used 6625
_cell_measurement_temperature 150(2)
_cell_measurement_theta_max 31.61
_cell_measurement_theta_min 2.69
_cell_volume 3369.32(15)
_computing_cell_refinement 'Bruker SMART'
_computing_data_collection 'Bruker SMART'
_computing_data_reduction 'Bruker SAINT'
_computing_structure_refinement 'SHELXL-97 (Sheldrick, 1997)'
_diffrn_ambient_temperature 150(2)
_diffrn_measured_fraction_theta_full 0.996
_diffrn_measured_fraction_theta_max 0.996
_diffrn_measurement_device_type 'CCD area detector'
_diffrn_measurement_method 'phi and omega scan'
_diffrn_radiation_monochromator graphite
_diffrn_radiation_source 'fine-focus sealed tube'
_diffrn_radiation_type MoK\a
_diffrn_radiation_wavelength 0.71069
_diffrn_reflns_av_R_equivalents 0.0322
_diffrn_reflns_av_sigmaI/netI 0.0230
_diffrn_reflns_limit_h_max 18
_diffrn_reflns_limit_h_min -18
_diffrn_reflns_limit_k_max 35
_diffrn_reflns_limit_k_min -34
_diffrn_reflns_limit_l_max 8
_diffrn_reflns_limit_l_min -9
_diffrn_reflns_number 18444
_diffrn_reflns_theta_full 25.34
_diffrn_reflns_theta_max 25.34
_diffrn_reflns_theta_min 2.69
_exptl_absorpt_coefficient_mu 8.670
_exptl_absorpt_correction_T_max 0.4489
_exptl_absorpt_correction_T_min 0.3044
_exptl_absorpt_correction_type multi-scan
_exptl_absorpt_process_details SADABS
_exptl_crystal_colour yellow
_exptl_crystal_density_diffrn 2.118
_exptl_crystal_density_method 'not measured'
_exptl_crystal_description plate
_exptl_crystal_F_000 2048
_exptl_crystal_size_max 0.18
_exptl_crystal_size_mid 0.14
_exptl_crystal_size_min 0.11
_refine_diff_density_max 1.449
_refine_diff_density_min -1.452
_refine_diff_density_rms 0.128
_refine_ls_extinction_method none
_refine_ls_goodness_of_fit_ref 1.173
_refine_ls_hydrogen_treatment mixed
_refine_ls_matrix_type full
_refine_ls_number_parameters 213
_refine_ls_number_reflns 3069
_refine_ls_number_restraints 0
_refine_ls_restrained_S_all 1.173
_refine_ls_R_factor_all 0.0345
_refine_ls_R_factor_gt 0.0283
_refine_ls_shift/su_max 0.023
_refine_ls_shift/su_mean 0.002
_refine_ls_structure_factor_coef Fsqd
_refine_ls_weighting_details 'calc w=1/[\s^2^(Fo^2^)+(0.0336P)^2^+7.5213P] where P=(Fo^2^+2Fc^2^)/3'
_refine_ls_weighting_scheme calc
_refine_ls_wR_factor_gt 0.0684
_refine_ls_wR_factor_ref 0.0701
_reflns_number_gt 2699
_reflns_number_total 3069
_reflns_threshold_expression >2sigma(I)
_cod_data_source_file b704329e.txt
_cod_data_source_block jl80f4b
_cod_depositor_comments
;
The following automatic conversions were performed:
'_symmetry_cell_setting' value 'Orthorhombic' changed to 'orthorhombic'
according to '/home/saulius/struct/CIF-dictionaries/cif_core.dic'
dictionary named 'cif_core.dic' version 2.4.1 from 2010-06-29.

Automatic conversion script
Id: cif_fix_enum 1527 2010-12-29 10:47:43Z saulius 
;
_cod_original_sg_symbol_H-M Pccn
_cod_database_code 7005674

loop_
_symmetry_equiv_pos_as_xyz
'x, y, z'
'-x+1/2, -y+1/2, z'
'x+1/2, -y, -z+1/2'
'-x, y+1/2, -z+1/2'
'-x, -y, -z'
'x-1/2, y-1/2, -z'
'-x-1/2, y, z-1/2'
'x, -y-1/2, z-1/2'

loop_
_atom_site_label
_atom_site_type_symbol
_atom_site_fract_x
_atom_site_fract_y
_atom_site_fract_z
_atom_site_U_iso_or_equiv
_atom_site_adp_type
_atom_site_occupancy
_atom_site_symmetry_multiplicity
_atom_site_calc_flag
_atom_site_refinement_flags
_atom_site_disorder_assembly
_atom_site_disorder_group
C10 C 0.1449(4) 0.09942(19) 0.9534(8) 0.0254(12) Uani 1 1 d . . .
C11 C 0.1320(3) 0.14407(18) 0.8647(8) 0.0253(12) Uani 1 1 d . . .
H11A H 0.0704 0.1463 0.8226 0.030 Uiso 1 1 calc R . .
H11B H 0.1712 0.1458 0.7606 0.030 Uiso 1 1 calc R . .
C12 C 0.1512(4) 0.1837(2) 0.9855(8) 0.0282(13) Uani 1 1 d . . .
C13 C 0.3239(3) 0.03450(19) 1.0566(7) 0.0243(12) Uani 1 1 d . . .
C20 C -0.2443(3) 0.11546(17) 1.0605(7) 0.0209(11) Uani 1 1 d . . .
C21 C -0.3326(4) 0.1332(2) 1.0877(9) 0.0286(13) Uani 1 1 d . . .
C22 C -0.3273(3) 0.17501(17) 1.2053(7) 0.0232(12) Uani 1 1 d . . .
C122 C 0.1245(5) 0.2638(2) 1.0058(9) 0.0479(18) Uani 1 1 d . . .
H12A H 0.0929 0.2878 0.9415 0.072 Uiso 1 1 calc R . .
H12B H 0.1874 0.2713 1.0106 0.072 Uiso 1 1 calc R . .
H12C H 0.1011 0.2616 1.1260 0.072 Uiso 1 1 calc R . .
C131 C 0.3993(4) 0.0625(2) 0.9886(7) 0.0284(13) Uani 1 1 d . . .
H13A H 0.3764 0.0900 0.9312 0.043 Uiso 1 1 calc R . .
H13B H 0.4331 0.0445 0.9031 0.043 Uiso 1 1 calc R . .
H13C H 0.4376 0.0712 1.0870 0.043 Uiso 1 1 calc R . .
C132 C 0.3437(3) -0.00968(18) 1.1466(8) 0.0295(13) Uani 1 1 d . . .
H13D H 0.2885 -0.0240 1.1844 0.044 Uiso 1 1 calc R . .
H13E H 0.3811 -0.0040 1.2497 0.044 Uiso 1 1 calc R . .
H13F H 0.3747 -0.0300 1.0646 0.044 Uiso 1 1 calc R . .
C222 C -0.4052(4) 0.2347(2) 1.3344(10) 0.0449(17) Uani 1 1 d . . .
H22A H -0.4638 0.2487 1.3332 0.067 Uiso 1 1 calc R . .
H22B H -0.3611 0.2572 1.2973 0.067 Uiso 1 1 calc R . .
H22C H -0.3915 0.2242 1.4540 0.067 Uiso 1 1 calc R . .
N1 N 0.0813(3) 0.07464(17) 1.0101(6) 0.0208(10) Uani 1 1 d . . .
N2 N -0.1738(3) 0.10379(16) 1.0445(6) 0.0234(10) Uani 1 1 d . . .
N11 N 0.2422(3) 0.04423(15) 1.0493(6) 0.0256(10) Uani 1 1 d . . .
O1 O 0.2297(2) 0.08776(12) 0.9600(5) 0.0269(9) Uani 1 1 d . . .
O121 O 0.1949(3) 0.18259(13) 1.1161(6) 0.0360(10) Uani 1 1 d . . .
O122 O 0.1127(3) 0.22085(13) 0.9166(6) 0.0368(10) Uani 1 1 d . . .
O221 O -0.2621(3) 0.18599(14) 1.2845(6) 0.0355(10) Uani 1 1 d . . .
O222 O -0.4039(2) 0.19591(13) 1.2133(6) 0.0354(10) Uani 1 1 d . . .
Cl1 Cl -0.01761(9) 0.14665(5) 1.22056(19) 0.0283(3) Uani 1 1 d . . .
Cl2 Cl -0.07629(8) 0.03350(4) 0.81845(18) 0.0256(3) Uani 1 1 d . . .
Pt1 Pt -0.046779(12) 0.089300(7) 1.02320(3) 0.01925(9) Uani 1 1 d . . .
H21A H -0.357(4) 0.139(2) 0.984(9) 0.038(19) Uiso 1 1 d . . .
H1 H 0.102(3) 0.0487(19) 1.048(6) 0.010(13) Uiso 1 1 d . . .
H21B H -0.372(5) 0.111(2) 1.145(10) 0.05(2) Uiso 1 1 d . . .

loop_
_atom_site_aniso_label
_atom_site_aniso_U_11
_atom_site_aniso_U_22
_atom_site_aniso_U_33
_atom_site_aniso_U_23
_atom_site_aniso_U_13
_atom_site_aniso_U_12
C10 0.024(3) 0.023(3) 0.029(3) -0.003(2) 0.000(2) 0.000(2)
C11 0.018(3) 0.028(3) 0.030(3) 0.008(2) 0.001(2) -0.002(2)
C12 0.021(3) 0.030(3) 0.034(4) 0.007(3) -0.002(2) -0.002(2)
C13 0.023(3) 0.028(3) 0.021(3) -0.007(2) 0.001(2) 0.002(2)
C20 0.018(3) 0.021(3) 0.023(3) 0.002(2) 0.000(2) -0.002(2)
C21 0.018(3) 0.034(3) 0.034(4) 0.003(3) 0.000(3) 0.003(2)
C22 0.023(3) 0.019(3) 0.028(3) 0.009(2) 0.005(2) 0.000(2)
C122 0.062(5) 0.030(4) 0.052(5) -0.006(3) -0.012(3) -0.005(3)
C131 0.021(3) 0.031(3) 0.033(3) -0.001(3) 0.000(2) -0.001(2)
C132 0.025(3) 0.028(3) 0.035(3) 0.004(3) -0.004(2) 0.003(2)
C222 0.036(4) 0.030(3) 0.069(5) -0.010(3) 0.015(3) 0.004(3)
N1 0.017(2) 0.023(2) 0.023(3) 0.003(2) 0.0021(18) 0.005(2)
N2 0.022(3) 0.021(2) 0.027(3) 0.005(2) 0.000(2) -0.0022(19)
N11 0.020(2) 0.025(2) 0.031(3) 0.004(2) 0.002(2) 0.0010(19)
O1 0.0166(19) 0.028(2) 0.036(2) 0.0113(18) 0.0022(16) 0.0022(15)
O121 0.036(2) 0.031(2) 0.041(3) 0.002(2) -0.011(2) -0.0054(18)
O122 0.039(2) 0.025(2) 0.046(3) 0.001(2) -0.008(2) 0.0062(18)
O221 0.030(2) 0.031(2) 0.046(3) -0.003(2) -0.007(2) 0.0004(18)
O222 0.020(2) 0.032(2) 0.054(3) -0.003(2) 0.0085(19) 0.0042(16)
Cl1 0.0224(6) 0.0284(7) 0.0340(8) -0.0056(6) 0.0043(6) -0.0005(5)
Cl2 0.0235(6) 0.0215(6) 0.0317(8) -0.0014(6) -0.0010(5) -0.0010(5)
Pt1 0.01453(13) 0.01916(13) 0.02406(14) 0.00305(8) 0.00178(8) 0.00132(7)

loop_
_atom_type_symbol
_atom_type_description
_atom_type_scat_dispersion_real
_atom_type_scat_dispersion_imag
_atom_type_scat_source
C C 0.0033 0.0016 'International Tables Vol C Tables 4.2.6.8 and 6.1.1.4'
H H 0.0000 0.0000 'International Tables Vol C Tables 4.2.6.8 and 6.1.1.4'
N N 0.0061 0.0033 'International Tables Vol C Tables 4.2.6.8 and 6.1.1.4'
O O 0.0106 0.0060 'International Tables Vol C Tables 4.2.6.8 and 6.1.1.4'
Cl Cl 0.1484 0.1585 'International Tables Vol C Tables 4.2.6.8 and 6.1.1.4'
Pt Pt -1.7033 8.3905 'International Tables Vol C Tables 4.2.6.8 and 6.1.1.4'

loop_
_geom_angle_atom_site_label_1
_geom_angle_atom_site_label_2
_geom_angle_atom_site_label_3
_geom_angle
_geom_angle_site_symmetry_1
_geom_angle_site_symmetry_3
_geom_angle_publ_flag
N1 C10 O1 124.7(5) . . ?
N1 C10 C11 123.5(5) . . ?
O1 C10 C11 111.8(5) . . ?
C10 C11 C12 112.3(5) . . ?
O121 C12 O122 126.1(6) . . ?
O121 C12 C11 126.2(5) . . ?
O122 C12 C11 107.7(5) . . ?
N11 C13 C132 114.2(5) . . ?
N11 C13 C131 127.2(5) . . ?
C132 C13 C131 118.5(5) . . ?
N2 C20 C21 176.0(6) . . ?
C20 C21 C22 108.9(5) . . ?
O221 C22 O222 125.4(5) . . ?
O221 C22 C21 123.6(5) . . ?
O222 C22 C21 111.0(5) . . ?
C10 N1 Pt1 128.9(4) . . ?
C20 N2 Pt1 174.5(5) . . ?
C13 N11 O1 110.1(4) . . ?
C10 O1 N11 111.6(4) . . ?
C12 O122 C122 118.2(5) . . ?
C22 O222 C222 113.8(5) . . ?
N2 Pt1 N1 178.16(19) . . ?
N2 Pt1 Cl1 88.69(14) . . ?
N1 Pt1 Cl1 90.14(14) . . ?
N2 Pt1 Cl2 91.05(14) . . ?
N1 Pt1 Cl2 90.16(14) . . ?
Cl1 Pt1 Cl2 178.20(5) . . ?

loop_
_geom_bond_atom_site_label_1
_geom_bond_atom_site_label_2
_geom_bond_distance
_geom_bond_site_symmetry_2
_geom_bond_publ_flag
C10 N1 1.282(7) . ?
C10 O1 1.330(7) . ?
C10 C11 1.484(8) . ?
C11 C12 1.509(8) . ?
C12 O121 1.192(7) . ?
C12 O122 1.340(7) . ?
C13 N11 1.272(7) . ?
C13 C132 1.494(8) . ?
C13 C131 1.498(8) . ?
C20 N2 1.128(7) . ?
C20 C21 1.451(7) . ?
C21 C22 1.517(8) . ?
C22 O221 1.202(6) . ?
C22 O222 1.314(6) . ?
C122 O122 1.441(7) . ?
C222 O222 1.461(7) . ?
N1 Pt1 1.991(4) . ?
N2 Pt1 1.980(5) . ?
N11 O1 1.457(6) . ?
Cl1 Pt1 2.2933(14) . ?
Cl2 Pt1 2.2987(13) . ?
